data_7720395
loop_
_publ_author_name
'Baumg&#xe4;rtner, Lena'
'Feldmann, Claus'

_publ_section_title
;
 Homoleptic complexes of vanadium and N-heterocycles made <i>via</i>
 oxidation of vanadium nanoparticles.
;
_journal_issue 12
_journal_name_full 'Dalton transactions (Cambridge, England : 2003)'
_journal_page_first 4856
_journal_page_last 4866
_journal_paper_doi 10.1039/d6dt00230g
_journal_volume 55
_journal_year 2026
_chemical_formula_moiety 'C48 H32 N4 Na V'
_chemical_formula_sum 'C48 H32 N4 Na V'
_chemical_formula_weight 738.70
_space_group_crystal_system monoclinic
_space_group_IT_number 15
_space_group_name_Hall '-C 2yc'
_space_group_name_H-M_alt 'C 1 2/c 1'
_atom_sites_solution_hydrogens geom
_audit_creation_date 2025-01-17
_audit_creation_method
;
Olex2 1.5
(compiled 2023.08.24 svn.re1ec1418 for OlexSys, GUI svn.r6817)
;
_audit_update_record
;
2026-01-14 deposited with the CCDC.	2026-02-27 downloaded from the CCDC.
;
_cell_angle_alpha 90
_cell_angle_beta 98.252(18)
_cell_angle_gamma 90
_cell_formula_units_Z 4
_cell_length_a 13.852(3)
_cell_length_b 13.732(2)
_cell_length_c 18.117(4)
_cell_measurement_reflns_used 1768
_cell_measurement_temperature 150
_cell_measurement_theta_max 24.95
_cell_measurement_theta_min 2.08
_cell_volume 3410.5(12)
_computing_cell_refinement 'STOE X-Area'
_computing_data_collection 'STOE X-Area'
_computing_data_reduction 'STOE X-Area'
_computing_molecular_graphics 'Olex2 1.5 (Dolomanov et al., 2009)'
_computing_publication_material 'Olex2 1.5 (Dolomanov et al., 2009)'
_computing_structure_refinement 'SHELXL 2019/3 (Sheldrick, 2015)'
_computing_structure_solution 'SHELXT 2018/2 (Sheldrick, 2018)'
_diffrn_ambient_temperature 150
_diffrn_detector_area_resol_mean 6.67
_diffrn_detector_type 'STOE Imaging Plate'
_diffrn_measured_fraction_theta_full 0.999
_diffrn_measured_fraction_theta_max 0.999
_diffrn_measurement_details
;
 128 frames, detector distance = 100 mm
;
_diffrn_measurement_device '2-circle diffractometer'
_diffrn_measurement_device_type 'STOE IPDS II'
_diffrn_measurement_method 'rotation method, \w scans'
_diffrn_radiation_type MoK\a
_diffrn_radiation_wavelength 0.71073
_diffrn_reflns_av_R_equivalents 0.0251
_diffrn_reflns_av_unetI/netI 0.0761
_diffrn_reflns_Laue_measured_fraction_full 0.999
_diffrn_reflns_Laue_measured_fraction_max 0.999
_diffrn_reflns_limit_h_max 13
_diffrn_reflns_limit_h_min -16
_diffrn_reflns_limit_k_max 16
_diffrn_reflns_limit_k_min -14
_diffrn_reflns_limit_l_max 21
_diffrn_reflns_limit_l_min -21
_diffrn_reflns_number 7516
_diffrn_reflns_point_group_measured_fraction_full 0.999
_diffrn_reflns_point_group_measured_fraction_max 0.999
_diffrn_reflns_theta_full 24.996
_diffrn_reflns_theta_max 24.996
_diffrn_reflns_theta_min 2.099
_exptl_absorpt_coefficient_mu 0.348
_exptl_absorpt_correction_T_max 0.9811
_exptl_absorpt_correction_T_min 0.9759
_exptl_absorpt_correction_type integration
_exptl_absorpt_process_details
;
STOE X-Red32, absorption correction by Gaussian integration, analogous to
P. Coppens, "The Evaluation of Absorption and Extinction in Single-Crystal
Structure Analysis", published in: F. R. Ahmed (Editor), "Crystallographic
Computing", Munksgaard, Copenhagen (1970), 255 - 270.
Afterwards a spherical absorption correction was performed within STOE LANA.
;
_exptl_crystal_colour black
_exptl_crystal_colour_primary black
_exptl_crystal_density_diffrn 1.439
_exptl_crystal_density_method 'not measured'
_exptl_crystal_description block
_exptl_crystal_F_000 1528
_exptl_crystal_size_max 0.25
_exptl_crystal_size_mid 0.2
_exptl_crystal_size_min 0.17
_refine_diff_density_max 0.189
_refine_diff_density_min -0.277
_refine_diff_density_rms 0.035
_refine_ls_extinction_method none
_refine_ls_goodness_of_fit_ref 0.731
_refine_ls_hydrogen_treatment constr
_refine_ls_matrix_type full
_refine_ls_number_parameters 245
_refine_ls_number_reflns 3008
_refine_ls_number_restraints 0
_refine_ls_restrained_S_all 0.731
_refine_ls_R_factor_all 0.0482
_refine_ls_R_factor_gt 0.0267
_refine_ls_shift/su_max 0.000
_refine_ls_shift/su_mean 0.000
_refine_ls_structure_factor_coef Fsqd
_refine_ls_weighting_details 'w=1/[\s^2^(Fo^2^)+(0.0168P)^2^] where P=(Fo^2^+2Fc^2^)/3'
_refine_ls_weighting_scheme calc
_refine_ls_wR_factor_gt 0.0467
_refine_ls_wR_factor_ref 0.0485
_reflns_Friedel_coverage 0.000
_reflns_number_gt 1894
_reflns_number_total 3008
_reflns_threshold_expression 'I > 2\s(I)'
_cod_data_source_file d6dt00230g2.cif
_cod_data_source_block '[nav(cbz)4]'
_cod_depositor_comments 'Adding full bibliography for 7720394--7720397.cif.'
_cod_original_cell_volume 3410.2(12)
_cod_database_code 7720395
_shelx_shelxl_version_number 2019/3
_shelx_space_group_comment
;
The symmetry employed for this shelxl refinement is uniquely defined
by the following loop, which should always be used as a source of
symmetry information in preference to the above space-group names.
They are only intended as comments.
;
_shelx_estimated_absorpt_t_max 0.943
_shelx_estimated_absorpt_t_min 0.918
_olex2_refinement_description
;
1.a Aromatic/amide H refined with riding coordinates:
 C2(H2), C9(H9), C14(H14), C15(H15), C23(H23), C20(H20), C16(H16), C3(H3),
 C17(H17), C22(H22), C10(H10), C5(H5), C12(H12), C11(H11), C4(H4), C21(H21)
;
_olex2_submission_special_instructions 'No special instructions were received'

loop_
_space_group_symop_operation_xyz
'x, y, z'
'-x, y, -z+1/2'
'x+1/2, y+1/2, z'
'-x+1/2, y+1/2, -z+1/2'
'-x, -y, -z'
'x, -y, z-1/2'
'-x+1/2, -y+1/2, -z'
'x+1/2, -y+1/2, z-1/2'

loop_
_atom_site_label
_atom_site_type_symbol
_atom_site_fract_x
_atom_site_fract_y
_atom_site_fract_z
_atom_site_U_iso_or_equiv
_atom_site_adp_type
_atom_site_occupancy
_atom_site_site_symmetry_order
_atom_site_calc_flag
_atom_site_refinement_flags_posn
_atom_site_refinement_flags_adp
_atom_site_refinement_flags_occupancy
_atom_site_disorder_assembly
_atom_site_disorder_group
V1 V 0.500000 0.40082(3) 0.250000 0.02384(12) Uani 1 2 d S T P . .
Na1 Na 0.000000 0.26652(8) 0.250000 0.0474(3) Uani 1 2 d S T P . .
N2 N 0.53621(11) 0.48576(10) 0.33690(7) 0.0274(4) Uani 1 1 d . . . . .
N1 N 0.39217(11) 0.31960(11) 0.27736(7) 0.0259(3) Uani 1 1 d . . . . .
C1 C 0.40935(15) 0.24135(13) 0.32791(8) 0.0261(4) Uani 1 1 d . . . . .
C8 C 0.29842(14) 0.35285(13) 0.28481(8) 0.0264(4) Uani 1 1 d . . . . .
C13 C 0.60223(14) 0.46733(13) 0.40225(8) 0.0258(4) Uani 1 1 d . . . . .
C18 C 0.59580(14) 0.54069(13) 0.45578(8) 0.0271(4) Uani 1 1 d . . . . .
C7 C 0.25654(14) 0.29673(14) 0.33731(8) 0.0280(4) Uani 1 1 d . . . . .
C6 C 0.32782(14) 0.22424(14) 0.36423(8) 0.0284(4) Uani 1 1 d . . . . .
C19 C 0.52227(13) 0.60807(14) 0.42323(8) 0.0279(4) Uani 1 1 d . . . . .
C24 C 0.48678(14) 0.57053(13) 0.35197(8) 0.0274(4) Uani 1 1 d . . . . .
C2 C 0.49358(15) 0.18548(14) 0.34461(9) 0.0302(4) Uani 1 1 d . . . . .
H2 H 0.549148 0.197375 0.320701 0.036 Uiso 1 1 calc R U . . .
C9 C 0.24631(14) 0.42986(13) 0.24822(9) 0.0314(4) Uani 1 1 d . . . . .
H9 H 0.272671 0.466213 0.211203 0.038 Uiso 1 1 calc R U . . .
C14 C 0.66739(13) 0.39122(14) 0.41765(8) 0.0314(4) Uani 1 1 d . . . . .
H14 H 0.672371 0.341690 0.381773 0.038 Uiso 1 1 calc R U . . .
C15 C 0.72509(14) 0.38900(15) 0.48652(8) 0.0344(5) Uani 1 1 d . . . . .
H15 H 0.770563 0.337454 0.497793 0.041 Uiso 1 1 calc R U . . .
C23 C 0.40986(15) 0.61802(14) 0.30790(8) 0.0343(5) Uani 1 1 d . . . . .
H23 H 0.383282 0.592741 0.260506 0.041 Uiso 1 1 calc R U . . .
C20 C 0.48552(15) 0.69410(14) 0.44810(9) 0.0347(5) Uani 1 1 d . . . . .
H20 H 0.510831 0.719712 0.495669 0.042 Uiso 1 1 calc R U . . .
C16 C 0.71789(15) 0.46062(16) 0.53956(9) 0.0365(5) Uani 1 1 d . . . . .
H16 H 0.758244 0.457216 0.586544 0.044 Uiso 1 1 calc R U . . .
C3 C 0.49398(15) 0.11217(14) 0.39703(8) 0.0349(5) Uani 1 1 d . . . . .
H3 H 0.550981 0.073677 0.409497 0.042 Uiso 1 1 calc R U . . .
C17 C 0.65332(15) 0.53615(15) 0.52500(9) 0.0348(5) Uani 1 1 d . . . . .
H17 H 0.648030 0.584560 0.561665 0.042 Uiso 1 1 calc R U . . .
C22 C 0.37344(16) 0.70221(14) 0.33463(9) 0.0403(5) Uani 1 1 d . . . . .
H22 H 0.320321 0.734111 0.305362 0.048 Uiso 1 1 calc R U . . .
C10 C 0.15581(15) 0.45233(14) 0.26673(9) 0.0366(5) Uani 1 1 d . . . . .
H10 H 0.119810 0.504765 0.242091 0.044 Uiso 1 1 calc R U . . .
C5 C 0.32956(16) 0.14875(15) 0.41622(9) 0.0379(5) Uani 1 1 d . . . . .
H5 H 0.274262 0.135886 0.440220 0.045 Uiso 1 1 calc R U . . .
C12 C 0.16564(15) 0.32115(15) 0.35592(9) 0.0366(5) Uani 1 1 d . . . . .
H12 H 0.138071 0.284465 0.392154 0.044 Uiso 1 1 calc R U . . .
C11 C 0.11598(14) 0.39965(17) 0.32090(9) 0.0388(5) Uani 1 1 d . . . . .
H11 H 0.054366 0.417814 0.333804 0.047 Uiso 1 1 calc R U . . .
C4 C 0.41256(15) 0.09358(16) 0.43194(9) 0.0385(5) Uani 1 1 d . . . . .
H4 H 0.414548 0.042031 0.467097 0.046 Uiso 1 1 calc R U . . .
C21 C 0.41199(17) 0.74198(15) 0.40313(10) 0.0397(5) Uani 1 1 d . . . . .
H21 H 0.387646 0.802037 0.418863 0.048 Uiso 1 1 calc R U . . .

loop_
_atom_site_aniso_label
_atom_site_aniso_U_11
_atom_site_aniso_U_22
_atom_site_aniso_U_33
_atom_site_aniso_U_23
_atom_site_aniso_U_13
_atom_site_aniso_U_12
V1 0.0265(3) 0.0247(3) 0.02056(19) 0.000 0.00427(17) 0.000
Na1 0.0413(8) 0.0350(7) 0.0653(7) 0.000 0.0054(6) 0.000
N2 0.0320(11) 0.0270(9) 0.0228(7) 0.0012(6) 0.0031(6) 0.0015(7)
N1 0.0251(10) 0.0280(9) 0.0250(7) 0.0018(6) 0.0048(6) 0.0012(7)
C1 0.0306(12) 0.0256(10) 0.0220(8) -0.0008(7) 0.0034(7) -0.0026(9)
C8 0.0241(12) 0.0308(10) 0.0239(8) -0.0063(7) 0.0019(7) -0.0017(9)
C13 0.0276(12) 0.0293(10) 0.0209(8) 0.0031(7) 0.0050(7) -0.0044(9)
C18 0.0287(12) 0.0300(10) 0.0241(8) -0.0025(7) 0.0088(8) -0.0076(9)
C7 0.0244(12) 0.0362(11) 0.0234(8) -0.0050(8) 0.0034(7) -0.0048(9)
C6 0.0294(12) 0.0324(11) 0.0228(8) -0.0015(7) 0.0016(8) -0.0075(9)
C19 0.0319(12) 0.0267(10) 0.0276(8) -0.0012(8) 0.0123(7) -0.0068(9)
C24 0.0332(12) 0.0260(11) 0.0248(8) 0.0014(7) 0.0104(7) -0.0004(9)
C2 0.0296(12) 0.0321(11) 0.0294(8) -0.0023(8) 0.0056(8) -0.0026(10)
C9 0.0306(12) 0.0331(11) 0.0303(8) -0.0018(8) 0.0037(8) -0.0019(9)
C14 0.0357(12) 0.0341(11) 0.0250(8) -0.0005(8) 0.0070(7) -0.0023(10)
C15 0.0292(12) 0.0433(13) 0.0309(9) 0.0071(9) 0.0053(7) -0.0029(10)
C23 0.0422(14) 0.0364(13) 0.0254(8) 0.0020(8) 0.0090(8) 0.0043(10)
C20 0.0427(15) 0.0325(12) 0.0326(9) -0.0061(8) 0.0183(9) -0.0079(10)
C16 0.0322(13) 0.0525(14) 0.0244(8) 0.0011(9) 0.0023(8) -0.0098(11)
C3 0.0420(13) 0.0311(12) 0.0298(8) 0.0025(8) -0.0011(8) 0.0015(10)
C17 0.0357(13) 0.0427(12) 0.0269(9) -0.0068(8) 0.0077(8) -0.0116(11)
C22 0.0475(15) 0.0375(13) 0.0386(10) 0.0090(9) 0.0150(9) 0.0135(11)
C10 0.0318(13) 0.0350(12) 0.0412(10) -0.0064(9) -0.0008(9) 0.0054(10)
C5 0.0360(14) 0.0461(13) 0.0320(9) 0.0039(8) 0.0069(9) -0.0126(11)
C12 0.0301(13) 0.0472(13) 0.0331(9) -0.0058(9) 0.0069(8) -0.0095(11)
C11 0.0249(12) 0.0476(13) 0.0445(10) -0.0144(10) 0.0065(8) 0.0009(12)
C4 0.0447(14) 0.0350(11) 0.0348(9) 0.0116(9) 0.0019(9) -0.0054(12)
C21 0.0523(16) 0.0287(11) 0.0435(10) 0.0003(9) 0.0254(10) 0.0054(11)

loop_
_atom_type_symbol
_atom_type_description
_atom_type_scat_dispersion_real
_atom_type_scat_dispersion_imag
_atom_type_scat_source
C C 0.0033 0.0016 'International Tables Vol C Tables 4.2.6.8 and 6.1.1.4'
H H 0.0000 0.0000 'International Tables Vol C Tables 4.2.6.8 and 6.1.1.4'
N N 0.0061 0.0033 'International Tables Vol C Tables 4.2.6.8 and 6.1.1.4'
Na Na 0.0362 0.0249 'International Tables Vol C Tables 4.2.6.8 and 6.1.1.4'
V V 0.3005 0.5294 'International Tables Vol C Tables 4.2.6.8 and 6.1.1.4'

loop_
_exptl_crystal_face_index_h
_exptl_crystal_face_index_k
_exptl_crystal_face_index_l
_exptl_crystal_face_perp_dist
-3 -4 1 0.1170
3 5 -1 0.1010
-8 5 1 0.1380
7 -4 -1 0.0920
0 0 -1 0.0810
0 0 1 0.0910
3 -10 -1 0.1110
-3 10 1 0.1330

loop_
_geom_angle_atom_site_label_1
_geom_angle_atom_site_label_2
_geom_angle_atom_site_label_3
_geom_angle
_geom_angle_site_symmetry_1
_geom_angle_site_symmetry_3
_geom_angle_publ_flag
N2 V1 N2 107.21(8) 2_655 . ?
N2 V1 N1 114.78(6) 2_655 . ?
N2 V1 N1 104.37(6) 2_655 2_655 ?
N2 V1 N1 114.78(6) . 2_655 ?
N2 V1 N1 104.37(6) . . ?
N1 V1 N1 111.56(9) 2_655 . ?
C23 Na1 C23 81.02(9) 3_445 4_545 ?
C23 Na1 C12 108.03(6) 3_445 . ?
C23 Na1 C12 95.04(6) 3_445 2 ?
C23 Na1 C12 108.03(6) 4_545 2 ?
C23 Na1 C12 95.04(6) 4_545 . ?
C23 Na1 H11 119.19(6) 4_545 2 ?
C23 Na1 H11 135.93(6) 3_445 2 ?
C22 Na1 C23 29.97(6) 3_445 3_445 ?
C22 Na1 C23 110.97(7) 3_445 4_545 ?
C22 Na1 C23 110.97(7) 4_545 3_445 ?
C22 Na1 C23 29.97(6) 4_545 4_545 ?
C22 Na1 C22 140.93(10) 4_545 3_445 ?
C22 Na1 C12 103.45(6) 4_545 2 ?
C22 Na1 C12 86.68(6) 3_445 2 ?
C22 Na1 C12 86.68(6) 4_545 . ?
C22 Na1 C12 103.45(6) 3_445 . ?
C22 Na1 C11 110.92(6) 3_445 . ?
C22 Na1 C11 96.07(6) 3_445 2 ?
C22 Na1 C11 96.07(6) 4_545 . ?
C22 Na1 C11 110.92(6) 4_545 2 ?
C22 Na1 H11 116.24(6) 3_445 2 ?
C22 Na1 H11 95.07(6) 4_545 2 ?
C12 Na1 C12 149.71(10) 2 . ?
C12 Na1 H11 108.41(7) . 2 ?
C12 Na1 H11 43.09(6) 2 2 ?
C11 Na1 C23 115.56(6) . 4_545 ?
C11 Na1 C23 128.37(6) 2 4_545 ?
C11 Na1 C23 115.56(6) 2 3_445 ?
C11 Na1 C23 128.37(6) . 3_445 ?
C11 Na1 C12 121.05(8) 2 . ?
C11 Na1 C12 28.67(6) 2 2 ?
C11 Na1 C12 28.67(6) . . ?
C11 Na1 C12 121.05(8) . 2 ?
C11 Na1 C11 92.43(10) 2 . ?
C11 Na1 H11 80.63(10) . 2 ?
C11 Na1 H11 20.799(17) 2 2 ?
C13 N2 V1 128.74(12) . . ?
C24 N2 V1 125.10(11) . . ?
C24 N2 C13 105.20(13) . . ?
C1 N1 V1 121.87(12) . . ?
C8 N1 V1 125.62(12) . . ?
C8 N1 C1 104.96(14) . . ?
C6 C1 N1 111.06(17) . . ?
C2 C1 N1 128.24(17) . . ?
C2 C1 C6 120.69(16) . . ?
N1 C8 C7 111.29(15) . . ?
C9 C8 N1 128.71(17) . . ?
C9 C8 C7 119.99(18) . . ?
C18 C13 N2 110.59(16) . . ?
C14 C13 N2 129.07(15) . . ?
C14 C13 C18 120.33(14) . . ?
C13 C18 C19 106.77(14) . . ?
C17 C18 C13 120.32(18) . . ?
C17 C18 C19 132.89(17) . . ?
C8 C7 C6 106.14(16) . . ?
C12 C7 C8 120.38(18) . . ?
C12 C7 C6 133.37(17) . . ?
C1 C6 C7 106.52(15) . . ?
C5 C6 C1 120.11(18) . . ?
C5 C6 C7 133.36(18) . . ?
C24 C19 C18 105.86(15) . . ?
C20 C19 C18 133.32(15) . . ?
C20 C19 C24 120.82(16) . . ?
N2 C24 C19 111.52(15) . . ?
N2 C24 C23 129.19(15) . . ?
C23 C24 C19 119.28(16) . . ?
C1 C2 H2 121.0 . . ?
C3 C2 C1 118.08(18) . . ?
C3 C2 H2 121.0 . . ?
C8 C9 H9 120.6 . . ?
C10 C9 C8 118.76(17) . . ?
C10 C9 H9 120.6 . . ?
C13 C14 H14 120.8 . . ?
C15 C14 C13 118.35(16) . . ?
C15 C14 H14 120.8 . . ?
C14 C15 H15 119.4 . . ?
C14 C15 C16 121.30(19) . . ?
C16 C15 H15 119.4 . . ?
Na1 C23 H23 93.8 3 . ?
C24 C23 Na1 102.63(13) . 3 ?
C24 C23 H23 120.7 . . ?
C22 C23 Na1 73.37(12) . 3 ?
C22 C23 C24 118.59(16) . . ?
C22 C23 H23 120.7 . . ?
C19 C20 H20 120.3 . . ?
C21 C20 C19 119.30(16) . . ?
C21 C20 H20 120.3 . . ?
C15 C16 H16 119.6 . . ?
C17 C16 C15 120.83(16) . . ?
C17 C16 H16 119.6 . . ?
C2 C3 H3 119.3 . . ?
C2 C3 C4 121.40(19) . . ?
C4 C3 H3 119.3 . . ?
C18 C17 H17 120.6 . . ?
C16 C17 C18 118.84(17) . . ?
C16 C17 H17 120.6 . . ?
Na1 C22 H22 92.7 3 . ?
C23 C22 Na1 76.66(11) . 3 ?
C23 C22 H22 119.0 . . ?
C23 C22 C21 122.05(19) . . ?
C21 C22 Na1 100.66(14) . 3 ?
C21 C22 H22 119.0 . . ?
C9 C10 H10 119.3 . . ?
C9 C10 C11 121.36(18) . . ?
C11 C10 H10 119.3 . . ?
C6 C5 H5 120.6 . . ?
C4 C5 C6 118.81(19) . . ?
C4 C5 H5 120.6 . . ?
Na1 C12 H12 87.8 . . ?
C7 C12 Na1 116.07(11) . . ?
C7 C12 H12 120.5 . . ?
C11 C12 Na1 66.41(11) . . ?
C11 C12 C7 119.00(18) . . ?
C11 C12 H12 120.5 . . ?
Na1 C11 H11 78.2 . . ?
C10 C11 Na1 106.92(11) . . ?
C10 C11 H11 119.8 . . ?
C12 C11 Na1 84.92(13) . . ?
C12 C11 C10 120.40(18) . . ?
C12 C11 H11 119.8 . . ?
C3 C4 H4 119.6 . . ?
C5 C4 C3 120.88(18) . . ?
C5 C4 H4 119.6 . . ?
C20 C21 C22 119.82(18) . . ?
C20 C21 H21 120.1 . . ?
C22 C21 H21 120.1 . . ?

loop_
_geom_bond_atom_site_label_1
_geom_bond_atom_site_label_2
_geom_bond_distance
_geom_bond_site_symmetry_2
_geom_bond_publ_flag
V1 N2 1.9656(14) 2_655 ?
V1 N2 1.9657(14) . ?
V1 N1 1.9832(15) 2_655 ?
V1 N1 1.9832(15) . ?
Na1 C23 2.682(2) 4_545 ?
Na1 C23 2.682(2) 3_445 ?
Na1 C22 2.641(2) 3_445 ?
Na1 C22 2.641(2) 4_545 ?
Na1 C12 2.872(2) . ?
Na1 C12 2.872(2) 2 ?
Na1 C11 2.642(2) 2 ?
Na1 C11 2.642(2) . ?
Na1 H11 2.619(2) 2 ?
N2 C13 1.411(2) . ?
N2 C24 1.397(2) . ?
N1 C1 1.410(2) . ?
N1 C8 1.401(2) . ?
C1 C6 1.406(3) . ?
C1 C2 1.393(3) . ?
C8 C7 1.412(2) . ?
C8 C9 1.393(2) . ?
C13 C18 1.410(2) . ?
C13 C14 1.383(3) . ?
C18 C19 1.438(3) . ?
C18 C17 1.387(2) . ?
C7 C6 1.437(3) . ?
C7 C12 1.390(3) . ?
C6 C5 1.399(3) . ?
C19 C24 1.411(2) . ?
C19 C20 1.387(3) . ?
C24 C23 1.398(3) . ?
C2 H2 0.9500 . ?
C2 C3 1.383(2) . ?
C9 H9 0.9500 . ?
C9 C10 1.378(3) . ?
C14 H14 0.9500 . ?
C14 C15 1.382(2) . ?
C15 H15 0.9500 . ?
C15 C16 1.389(3) . ?
C23 H23 0.9500 . ?
C23 C22 1.377(3) . ?
C20 H20 0.9500 . ?
C20 C21 1.377(3) . ?
C16 H16 0.9500 . ?
C16 C17 1.370(3) . ?
C3 H3 0.9500 . ?
C3 C4 1.393(3) . ?
C17 H17 0.9500 . ?
C22 H22 0.9500 . ?
C22 C21 1.390(3) . ?
C10 H10 0.9500 . ?
C10 C11 1.395(3) . ?
C5 H5 0.9500 . ?
C5 C4 1.372(3) . ?
C12 H12 0.9500 . ?
C12 C11 1.383(3) . ?
C11 H11 0.9500 . ?
C4 H4 0.9500 . ?
C21 H21 0.9500 . ?

loop_
_geom_torsion_atom_site_label_1
_geom_torsion_atom_site_label_2
_geom_torsion_atom_site_label_3
_geom_torsion_atom_site_label_4
_geom_torsion
_geom_torsion_site_symmetry_1
_geom_torsion_site_symmetry_2
_geom_torsion_site_symmetry_3
_geom_torsion_site_symmetry_4
_geom_torsion_publ_flag
V1 N2 C13 C18 -170.75(12) . . . . ?
V1 N2 C13 C14 9.5(3) . . . . ?
V1 N2 C24 C19 172.01(12) . . . . ?
V1 N2 C24 C23 -6.6(3) . . . . ?
V1 N1 C1 C6 152.90(12) . . . . ?
V1 N1 C1 C2 -25.8(2) . . . . ?
V1 N1 C8 C7 -150.76(11) . . . . ?
V1 N1 C8 C9 29.4(2) . . . . ?
Na1 C23 C22 C21 -94.35(19) 3 . . . ?
Na1 C22 C21 C20 -84.27(19) 3 . . . ?
Na1 C12 C11 C10 -106.66(17) . . . . ?
N2 C13 C18 C19 0.4(2) . . . . ?
N2 C13 C18 C17 178.90(17) . . . . ?
N2 C13 C14 C15 180.00(17) . . . . ?
N2 C24 C23 Na1 -101.45(19) . . . 3 ?
N2 C24 C23 C22 -179.22(18) . . . . ?
N1 C1 C6 C7 -1.79(19) . . . . ?
N1 C1 C6 C5 179.31(15) . . . . ?
N1 C1 C2 C3 179.51(16) . . . . ?
N1 C8 C7 C6 -0.06(19) . . . . ?
N1 C8 C7 C12 176.49(15) . . . . ?
N1 C8 C9 C10 -177.32(16) . . . . ?
C1 N1 C8 C7 -1.00(18) . . . . ?
C1 N1 C8 C9 179.12(16) . . . . ?
C1 C6 C5 C4 1.3(3) . . . . ?
C1 C2 C3 C4 0.6(3) . . . . ?
C8 N1 C1 C6 1.72(18) . . . . ?
C8 N1 C1 C2 -177.02(17) . . . . ?
C8 C7 C6 C1 1.10(18) . . . . ?
C8 C7 C6 C5 179.79(18) . . . . ?
C8 C7 C12 Na1 77.81(19) . . . . ?
C8 C7 C12 C11 1.6(3) . . . . ?
C8 C9 C10 C11 -0.1(3) . . . . ?
C13 N2 C24 C19 2.44(19) . . . . ?
C13 N2 C24 C23 -176.18(19) . . . . ?
C13 C18 C19 C24 1.10(19) . . . . ?
C13 C18 C19 C20 -178.71(19) . . . . ?
C13 C18 C17 C16 1.6(3) . . . . ?
C13 C14 C15 C16 0.5(3) . . . . ?
C18 C13 C14 C15 0.3(3) . . . . ?
C18 C19 C24 N2 -2.2(2) . . . . ?
C18 C19 C24 C23 176.53(17) . . . . ?
C18 C19 C20 C21 -178.7(2) . . . . ?
C7 C8 C9 C10 2.8(2) . . . . ?
C7 C6 C5 C4 -177.23(18) . . . . ?
C7 C12 C11 Na1 107.83(16) . . . . ?
C7 C12 C11 C10 1.2(3) . . . . ?
C6 C1 C2 C3 0.9(3) . . . . ?
C6 C7 C12 Na1 -106.76(19) . . . . ?
C6 C7 C12 C11 177.02(18) . . . . ?
C6 C5 C4 C3 0.1(3) . . . . ?
C19 C18 C17 C16 179.67(19) . . . . ?
C19 C24 C23 Na1 80.02(16) . . . 3 ?
C19 C24 C23 C22 2.3(3) . . . . ?
C19 C20 C21 C22 2.0(3) . . . . ?
C24 N2 C13 C18 -1.69(19) . . . . ?
C24 N2 C13 C14 178.60(19) . . . . ?
C24 C19 C20 C21 1.5(3) . . . . ?
C24 C23 C22 Na1 95.58(17) . . . 3 ?
C24 C23 C22 C21 1.2(3) . . . . ?
C2 C1 C6 C7 177.07(16) . . . . ?
C2 C1 C6 C5 -1.8(3) . . . . ?
C2 C3 C4 C5 -1.1(3) . . . . ?
C9 C8 C7 C6 179.83(14) . . . . ?
C9 C8 C7 C12 -3.6(2) . . . . ?
C9 C10 C11 Na1 -96.06(18) . . . . ?
C9 C10 C11 C12 -2.0(3) . . . . ?
C14 C13 C18 C19 -179.89(16) . . . . ?
C14 C13 C18 C17 -1.4(3) . . . . ?
C14 C15 C16 C17 -0.2(3) . . . . ?
C15 C16 C17 C18 -0.8(3) . . . . ?
C23 C22 C21 C20 -3.4(3) . . . . ?
C20 C19 C24 N2 177.59(16) . . . . ?
C20 C19 C24 C23 -3.6(3) . . . . ?
C17 C18 C19 C24 -177.2(2) . . . . ?
C17 C18 C19 C20 3.0(4) . . . . ?
C12 C7 C6 C1 -174.80(19) . . . . ?
C12 C7 C6 C5 3.9(3) . . . . ?
